data_2232974
loop_
_publ_author_name
'Matulkov\'a, Irena'
'N\<emec, Ivan'
'Cihelka, Jaroslav'
'Pojarov\'a, Michaela'
'Du\<sek, Michal'

_publ_section_title
;
 Tris(2-amino-1,3-thiazolium) hydrogen sulfate sulfate monohydrate
;
_journal_coeditor_code VM2128
_journal_issue 12
_journal_name_full 'Acta Crystallographica Section E'
_journal_page_first o3216
_journal_page_last o3217
_journal_paper_doi 10.1107/S1600536811046010
_journal_volume 67
_journal_year 2011
_chemical_formula_iupac '3C3 H5 N2 S +, H S O4 -, S O4 2-, H2 O'
_chemical_formula_moiety '3(C3 H5 N2 S +), H O4 S -, O4 S 2-, H2 O'
_chemical_formula_sum 'C9 H18 N6 O9 S5'
_chemical_formula_weight 514.59
_chemical_name_systematic
;
Tris(2-amino-1,3-thiazolium) hydrogen sulfate sulfate monohydrate
;
_space_group_IT_number 14
_symmetry_cell_setting monoclinic
_symmetry_space_group_name_Hall '-P 2yn'
_symmetry_space_group_name_H-M 'P 1 21/n 1'
_atom_sites_solution_hydrogens geom
_atom_sites_solution_primary direct
_atom_sites_solution_secondary difmap
_audit_creation_method SHELXL-97
_cell_angle_alpha 90.00
_cell_angle_beta 90.3853(7)
_cell_angle_gamma 90.00
_cell_formula_units_Z 4
_cell_length_a 11.64180(10)
_cell_length_b 9.85490(10)
_cell_length_c 17.42910(10)
_cell_measurement_reflns_used 19931
_cell_measurement_temperature 120(2)
_cell_measurement_theta_max 66.9020
_cell_measurement_theta_min 3.7938
_cell_volume 1999.57(3)
_computing_cell_refinement 'CrysAlis PRO (Agilent, 2010)'
_computing_data_collection 'CrysAlis PRO (Agilent, 2010)'
_computing_data_reduction 'CrysAlis PRO (Agilent, 2010)'
_computing_molecular_graphics 'PLATON (Spek, 2009)'
_computing_publication_material 'publCIF (Westrip, 2010)'
_computing_structure_refinement 'SHELXL97 (Sheldrick, 2008)'
_computing_structure_solution 'SHELXS97 (Sheldrick, 2008)'
_diffrn_ambient_temperature 120(2)
_diffrn_detector_area_resol_mean 10.3784
_diffrn_measured_fraction_theta_full 0.997
_diffrn_measured_fraction_theta_max 0.997
_diffrn_measurement_device_type 'Agilent Xcalibur Atlas Gemini ultra'
_diffrn_measurement_method
;
  Rotation method data acquisition using \w
;
_diffrn_radiation_monochromator mirror
_diffrn_radiation_source 'Enhance Ultra (Cu) X-ray Source'
_diffrn_radiation_type CuK\a
_diffrn_radiation_wavelength 1.54178
_diffrn_reflns_av_R_equivalents 0.0404
_diffrn_reflns_av_sigmaI/netI 0.0175
_diffrn_reflns_limit_h_max 13
_diffrn_reflns_limit_h_min -13
_diffrn_reflns_limit_k_max 11
_diffrn_reflns_limit_k_min -11
_diffrn_reflns_limit_l_max 20
_diffrn_reflns_limit_l_min -18
_diffrn_reflns_number 25544
_diffrn_reflns_theta_full 67.01
_diffrn_reflns_theta_max 67.01
_diffrn_reflns_theta_min 4.55
_exptl_absorpt_coefficient_mu 5.890
_exptl_absorpt_correction_T_max 1.00000
_exptl_absorpt_correction_T_min 0.13596
_exptl_absorpt_correction_type multi-scan
_exptl_absorpt_process_details
;
(CrysAlis PRO; Agilent, 2010)
;
_exptl_crystal_colour colourless
_exptl_crystal_density_diffrn 1.709
_exptl_crystal_density_method 'not measured'
_exptl_crystal_description plate
_exptl_crystal_F_000 1064
_exptl_crystal_size_max 0.5148
_exptl_crystal_size_mid 0.1474
_exptl_crystal_size_min 0.1001
_refine_diff_density_max 0.334
_refine_diff_density_min -0.681
_refine_ls_extinction_method none
_refine_ls_goodness_of_fit_ref 1.049
_refine_ls_hydrogen_treatment mixed
_refine_ls_matrix_type full
_refine_ls_number_parameters 280
_refine_ls_number_reflns 3558
_refine_ls_number_restraints 0
_refine_ls_restrained_S_all 1.049
_refine_ls_R_factor_all 0.0299
_refine_ls_R_factor_gt 0.0290
_refine_ls_shift/su_max 0.001
_refine_ls_shift/su_mean 0.000
_refine_ls_structure_factor_coef Fsqd
_refine_ls_weighting_details 'calc w=1/[\s^2^(Fo^2^)+(0.0412P)^2^+1.5439P] where P=(Fo^2^+2Fc^2^)/3'
_refine_ls_weighting_scheme calc
_refine_ls_wR_factor_gt 0.0748
_refine_ls_wR_factor_ref 0.0754
_reflns_number_gt 3455
_reflns_number_total 3558
_reflns_threshold_expression I>2sigma(I)
_cod_data_source_file vm2128.cif
_cod_data_source_block I
_cod_original_sg_symbol_H-M P21/n
_cod_database_code 2232974
_cod_database_fobs_code 2232974

loop_
_symmetry_equiv_pos_as_xyz
'x, y, z'
'-x+1/2, y+1/2, -z+1/2'
'-x, -y, -z'
'x-1/2, -y-1/2, z-1/2'

loop_
_atom_site_type_symbol
_atom_site_label
_atom_site_fract_x
_atom_site_fract_y
_atom_site_fract_z
_atom_site_U_iso_or_equiv
_atom_site_adp_type
_atom_site_calc_flag
_atom_site_refinement_flags
_atom_site_occupancy
_atom_site_symmetry_multiplicity
C C1 0.29359(14) 0.74559(18) 0.51444(9) 0.0168(3) Uani d . 1 1
C C2 0.16124(15) 0.69841(19) 0.60694(10) 0.0203(4) Uani d . 1 1
H H2 0.1057 0.7191 0.6432 0.024 Uiso calc R 1 1
C C3 0.19494(15) 0.57200(18) 0.59119(10) 0.0207(4) Uani d . 1 1
H H3 0.1662 0.4948 0.6150 0.025 Uiso calc R 1 1
O O1 -0.10315(11) 0.07767(13) 0.22736(8) 0.0248(3) Uani d . 1 1
O O2 0.03550(11) 0.11665(13) 0.12781(7) 0.0231(3) Uani d . 1 1
O O3 -0.10426(12) 0.29105(13) 0.15778(8) 0.0261(3) Uani d . 1 1
H H1O3 -0.153(2) 0.265(2) 0.1193(14) 0.031 Uiso d . 1 1
O O4 0.04573(11) 0.24617(13) 0.24574(7) 0.0264(3) Uani d . 1 1
O O5 0.11893(12) 0.41726(14) 0.36173(8) 0.0243(3) Uani d . 1 1
H H2O5 0.127(2) 0.354(3) 0.3937(14) 0.029 Uiso d . 1 1
H H1O5 0.091(2) 0.380(3) 0.3292(15) 0.029 Uiso d . 1 1
O O6 0.16351(11) 0.06136(12) 0.56939(7) 0.0232(3) Uani d . 1 1
O O7 0.29107(11) 0.10060(13) 0.46267(8) 0.0259(3) Uani d . 1 1
O O8 0.10714(11) 0.21584(13) 0.46956(7) 0.0239(3) Uani d . 1 1
O O9 0.25934(12) 0.27724(13) 0.55539(8) 0.0308(3) Uani d . 1 1
S S1 -0.02774(3) 0.17660(4) 0.19126(2) 0.01635(10) Uani d . 1 1
S S2 0.20561(3) 0.16181(4) 0.51308(2) 0.01708(10) Uani d . 1 1
S S3 0.29952(4) 0.57034(4) 0.52038(2) 0.01888(10) Uani d . 1 1
N N1 0.35685(14) 0.82017(17) 0.46841(9) 0.0221(3) Uani d . 1 1
H H1N1 0.399(2) 0.780(2) 0.4378(14) 0.026 Uiso d . 1 1
H H2N1 0.344(2) 0.903(3) 0.4650(13) 0.026 Uiso d . 1 1
N N2 0.21729(13) 0.79555(16) 0.56378(8) 0.0178(3) Uani d . 1 1
H H1N2 0.2031(19) 0.875(3) 0.5679(12) 0.021 Uiso d . 1 1
C C7 0.08543(14) 0.75482(19) 0.37523(10) 0.0180(3) Uani d . 1 1
C C8 0.12455(15) 0.96823(19) 0.33003(10) 0.0223(4) Uani d . 1 1
H H8 0.1162 1.0619 0.3267 0.027 Uiso calc R 1 1
C C9 0.19866(16) 0.89764(19) 0.28789(11) 0.0243(4) Uani d . 1 1
H H9 0.2476 0.9356 0.2518 0.029 Uiso calc R 1 1
S S5 0.19216(4) 0.72483(5) 0.30915(2) 0.02143(10) Uani d . 1 1
N N5 0.03629(14) 0.65995(17) 0.41708(9) 0.0223(3) Uani d . 1 1
H H1N5 -0.012(2) 0.683(2) 0.4538(14) 0.027 Uiso d . 1 1
H H2N5 0.055(2) 0.580(3) 0.4078(13) 0.027 Uiso d . 1 1
N N6 0.06105(13) 0.88732(16) 0.37947(8) 0.0200(3) Uani d . 1 1
H H1N6 0.003(2) 0.915(2) 0.4024(13) 0.024 Uiso d . 1 1
S S4 -0.01139(4) 0.57716(4) 0.14954(2) 0.020 Uani d . 1 1
C C4 0.00150(14) 0.75220(18) 0.15074(10) 0.017 Uani d . 1 1
C C5 -0.13895(15) 0.71377(19) 0.23921(10) 0.022 Uani d . 1 1
H H5 -0.1933 0.7379 0.2757 0.026 Uiso calc R 1 1
C C6 -0.11839(16) 0.58563(19) 0.21834(10) 0.0230(4) Uani d . 1 1
H H6 -0.1565 0.5106 0.2381 0.028 Uiso calc R 1 1
N N3 -0.07096(12) 0.80736(16) 0.20091(8) 0.0176(3) Uani d . 1 1
H H1N3 -0.0797(19) 0.889(3) 0.2095(12) 0.021 Uiso d . 1 1
N N4 0.07243(14) 0.82190(17) 0.10758(10) 0.0238(3) Uani d . 1 1
H H1N4 0.116(2) 0.782(3) 0.0809(14) 0.029 Uiso d . 1 1
H H2N4 0.073(2) 0.906(3) 0.1111(13) 0.029 Uiso d . 1 1

loop_
_atom_site_aniso_label
_atom_site_aniso_U_11
_atom_site_aniso_U_22
_atom_site_aniso_U_33
_atom_site_aniso_U_12
_atom_site_aniso_U_13
_atom_site_aniso_U_23
C1 0.0194(8) 0.0133(8) 0.0176(8) 0.0016(6) -0.0015(6) -0.0017(6)
C2 0.0194(8) 0.0210(9) 0.0206(8) -0.0009(7) 0.0042(7) -0.0008(7)
C3 0.0222(8) 0.0190(9) 0.0208(8) -0.0029(7) 0.0025(7) 0.0020(7)
O1 0.0255(6) 0.0157(6) 0.0333(7) -0.0002(5) 0.0138(5) 0.0015(5)
O2 0.0280(7) 0.0184(6) 0.0231(6) -0.0021(5) 0.0101(5) -0.0029(5)
O3 0.0332(7) 0.0145(6) 0.0305(7) 0.0028(5) -0.0066(6) -0.0013(5)
O4 0.0310(7) 0.0227(7) 0.0255(7) -0.0009(6) -0.0037(5) -0.0041(5)
O5 0.0306(7) 0.0198(7) 0.0225(7) -0.0021(5) 0.0012(6) -0.0019(6)
O6 0.0280(6) 0.0156(6) 0.0260(6) 0.0041(5) 0.0109(5) 0.0048(5)
O7 0.0255(7) 0.0224(7) 0.0298(7) 0.0039(5) 0.0122(5) 0.0043(6)
O8 0.0229(6) 0.0261(7) 0.0228(6) 0.0032(5) 0.0004(5) 0.0026(5)
O9 0.0349(7) 0.0148(7) 0.0425(8) 0.0003(5) -0.0122(6) -0.0016(6)
S1 0.0188(2) 0.0124(2) 0.0179(2) -0.00083(15) 0.00330(16) -0.00037(15)
S2 0.0185(2) 0.0126(2) 0.0201(2) 0.00032(15) 0.00292(16) 0.00103(15)
S3 0.0230(2) 0.0126(2) 0.0210(2) 0.00234(15) 0.00299(16) -0.00110(15)
N1 0.0297(8) 0.0143(8) 0.0223(8) 0.0016(6) 0.0099(6) 0.0001(6)
N2 0.0203(7) 0.0123(7) 0.0208(7) 0.0027(6) 0.0033(6) -0.0020(6)
C7 0.0157(8) 0.0204(9) 0.0178(8) 0.0019(7) -0.0013(6) -0.0020(7)
C8 0.0240(9) 0.0175(9) 0.0253(9) -0.0007(7) -0.0001(7) 0.0022(7)
C9 0.0233(9) 0.0227(10) 0.0269(9) -0.0025(7) 0.0038(7) 0.0029(8)
S5 0.0196(2) 0.0205(2) 0.0243(2) 0.00299(16) 0.00520(17) -0.00179(17)
N5 0.0250(8) 0.0178(8) 0.0243(8) 0.0031(6) 0.0056(6) 0.0015(6)
N6 0.0188(7) 0.0208(8) 0.0204(7) 0.0041(6) 0.0044(6) -0.0007(6)
S4 0.025 0.013 0.024 0.000 0.004 0.002
C4 0.018 0.013 0.021 0.000 0.000 0.001
C5 0.022 0.022 0.021 0.001 0.006 -0.001
C6 0.0271(9) 0.0211(9) 0.0210(9) -0.0051(7) 0.0040(7) 0.0028(7)
N3 0.0189(7) 0.0120(7) 0.0220(7) 0.0011(6) 0.0032(6) -0.0014(6)
N4 0.0251(8) 0.0148(8) 0.0317(9) -0.0014(6) 0.0128(7) -0.0032(7)

loop_
_atom_type_symbol
_atom_type_description
_atom_type_scat_dispersion_real
_atom_type_scat_dispersion_imag
_atom_type_scat_source
C C 0.0181 0.0091 'International Tables Vol C Tables 4.2.6.8 and 6.1.1.4'
H H 0.0000 0.0000 'International Tables Vol C Tables 4.2.6.8 and 6.1.1.4'
O O 0.0492 0.0322 'International Tables Vol C Tables 4.2.6.8 and 6.1.1.4'
S S 0.3331 0.5567 'International Tables Vol C Tables 4.2.6.8 and 6.1.1.4'
N N 0.0311 0.0180 'International Tables Vol C Tables 4.2.6.8 and 6.1.1.4'

loop_
_geom_angle_atom_site_label_1
_geom_angle_atom_site_label_2
_geom_angle_atom_site_label_3
_geom_angle
N1 C1 N2 124.34(17)
N1 C1 S3 124.81(14)
N2 C1 S3 110.84(13)
C3 C2 N2 113.17(16)
C3 C2 H2 123.4
N2 C2 H2 123.4
C2 C3 S3 111.26(13)
C2 C3 H3 124.4
S3 C3 H3 124.4
S1 O3 H1O3 115.0(15)
H2O5 O5 H1O5 101(3)
O4 S1 O1 112.89(8)
O4 S1 O2 113.00(8)
O1 S1 O2 111.42(7)
O4 S1 O3 103.77(8)
O1 S1 O3 107.65(8)
O2 S1 O3 107.55(8)
O7 S2 O8 111.76(8)
O7 S2 O6 110.62(7)
O8 S2 O6 108.90(8)
O7 S2 O9 109.09(8)
O8 S2 O9 107.58(8)
O6 S2 O9 108.80(8)
C1 S3 C3 90.30(8)
C1 N1 H1N1 117.7(16)
C1 N1 H2N1 119.3(16)
H1N1 N1 H2N1 122(2)
C1 N2 C2 114.42(15)
C1 N2 H1N2 123.7(16)
C2 N2 H1N2 121.9(15)
N5 C7 N6 124.62(16)
N5 C7 S5 124.39(14)
N6 C7 S5 110.97(13)
C9 C8 N6 113.02(17)
C9 C8 H8 123.5
N6 C8 H8 123.5
C8 C9 S5 111.31(14)
C8 C9 H9 124.3
S5 C9 H9 124.3
C7 S5 C9 90.40(9)
C7 N5 H1N5 119.7(15)
C7 N5 H2N5 116.7(16)
H1N5 N5 H2N5 124(2)
C7 N6 C8 114.30(15)
C7 N6 H1N6 121.2(16)
C8 N6 H1N6 123.1(15)
C4 S4 C6 90.36(9)
N4 C4 N3 124.35(17)
N4 C4 S4 124.64(14)
N3 C4 S4 111.01(13)
C6 C5 N3 113.14(16)
C6 C5 H5 123.4
N3 C5 H5 123.4
C5 C6 S4 111.34(14)
C5 C6 H6 124.3
S4 C6 H6 124.3
C4 N3 C5 114.15(15)
C4 N3 H1N3 126.5(15)
C5 N3 H1N3 119.3(15)
C4 N4 H1N4 118.6(18)
C4 N4 H2N4 118.9(16)
H1N4 N4 H2N4 122(2)

loop_
_geom_bond_atom_site_label_1
_geom_bond_atom_site_label_2
_geom_bond_distance
C1 N1 1.317(2)
C1 N2 1.335(2)
C1 S3 1.7315(18)
C2 C3 1.335(3)
C2 N2 1.384(2)
C2 H2 0.9300
C3 S3 1.7395(18)
C3 H3 0.9300
O1 S1 1.4576(13)
O2 S1 1.4577(12)
O3 S1 1.5490(13)
O3 H1O3 0.91(3)
O4 S1 1.4465(13)
O5 H2O5 0.84(3)
O5 H1O5 0.75(3)
O6 S2 1.4797(13)
O7 S2 1.4620(13)
O8 S2 1.4701(13)
O9 S2 1.4908(14)
N1 H1N1 0.83(3)
N1 H2N1 0.83(3)
N2 H1N2 0.81(2)
C7 N5 1.319(2)
C7 N6 1.338(2)
C7 S5 1.7254(17)
C8 C9 1.333(3)
C8 N6 1.390(2)
C8 H8 0.9300
C9 S5 1.7446(19)
C9 H9 0.9300
N5 H1N5 0.88(2)
N5 H2N5 0.83(3)
N6 H1N6 0.83(2)
S4 C4 1.7316(18)
S4 C6 1.7369(18)
C4 N4 1.314(2)
C4 N3 1.335(2)
C5 C6 1.336(3)
C5 N3 1.389(2)
C5 H5 0.9300
C6 H6 0.9300
N3 H1N3 0.83(2)
N4 H1N4 0.80(3)
N4 H2N4 0.83(3)

loop_
_geom_hbond_atom_site_label_D
_geom_hbond_atom_site_label_H
_geom_hbond_atom_site_label_A
_geom_hbond_site_symmetry_A
_geom_hbond_distance_DH
_geom_hbond_distance_HA
_geom_hbond_distance_DA
_geom_hbond_angle_DHA
O3 H1O3 O9 4_565 0.91(2) 1.56(2) 2.474(2) 178(2)
O5 H2O5 O8 . 0.84(3) 1.91(3) 2.7376(19) 166(2)
O5 H1O5 O4 . 0.75(3) 2.03(3) 2.7628(19) 166(3)
N1 H1N1 O2 2_555 0.83(2) 2.12(2) 2.904(2) 158(2)
N1 H2N1 O7 1_565 0.83(3) 2.04(3) 2.869(2) 172(2)
N2 H1N2 O6 1_565 0.80(3) 1.89(3) 2.695(2) 175(2)
N3 H1N3 O1 1_565 0.83(3) 1.91(3) 2.730(2) 179(3)
N4 H1N4 O7 2_555 0.80(3) 2.23(3) 2.968(2) 156(3)
N4 H2N4 O2 1_565 0.83(3) 2.14(3) 2.958(2) 167(2)
N5 H1N5 O8 3_566 0.88(2) 2.01(2) 2.870(2) 165.0(19)
N5 H2N5 O5 . 0.83(3) 1.94(3) 2.755(2) 164(2)
N6 H1N6 O6 3_566 0.83(2) 2.02(2) 2.814(2) 160(2)
C8 H8 O4 1_565 0.93 2.44 3.238(2) 144
C9 H9 O5 2_555 0.93 2.53 3.380(2) 152

loop_
_cod_related_entry_id
_cod_related_entry_database
_cod_related_entry_code
1 ChemSpider 30657283
